data_7712913
loop_
_publ_author_name
'Han, Tian'
'Wang, Xiao-Qin'
'Guo, Tong'
'Cao, Hong-Sheng'
'Chen, Wei-Peng'
'He, Ling'

_publ_section_title
;
 Modulation of the magnetic dynamics in two air-stable sulfur-ligated
 dysprosium complexes via polymerization
;
_journal_name_full 'Dalton Transactions'
_journal_paper_doi 10.1039/D3DT00714F
_journal_year 2023
_chemical_formula_moiety 'C40 H32 Dy2 N8 Na O8 S8, 1[HNC6H15], 4[CH3OH]'
_chemical_formula_sum 'C46 H48 Dy2 N9 Na O8 S8'
_chemical_formula_weight 1459.40
_space_group_crystal_system monoclinic
_space_group_IT_number 15
_space_group_name_Hall '-C 2yc'
_space_group_name_H-M_alt 'C 1 2/c 1'
_atom_sites_solution_hydrogens geom
_audit_creation_date 2022-12-08
_audit_creation_method
;
Olex2 1.5
(compiled 2022.04.07 svn.rca3783a0 for OlexSys, GUI svn.r6498)
;
_audit_update_record
;
2023-04-14 deposited with the CCDC.	2023-05-01 downloaded from the CCDC.
;
_cell_angle_alpha 90
_cell_angle_beta 117.697(2)
_cell_angle_gamma 90
_cell_formula_units_Z 4
_cell_length_a 33.071(2)
_cell_length_b 11.0464(8)
_cell_length_c 20.1342(12)
_cell_measurement_reflns_used 9881
_cell_measurement_temperature 150
_cell_measurement_theta_max 25.06
_cell_measurement_theta_min 2.43
_cell_volume 6512.5(7)
_computing_cell_refinement 'SAINT V8.40B (?, 2016)'
_computing_data_collection 'Bruker APEX2'
_computing_data_reduction 'SAINT V8.40B (?, 2016)'
_computing_molecular_graphics 'Olex2 1.5 (Dolomanov et al., 2009)'
_computing_publication_material 'Olex2 1.5 (Dolomanov et al., 2009)'
_computing_structure_refinement 'SHELXL 2018/3 (Sheldrick, 2015)'
_computing_structure_solution 'SHELXT 2018/2 (Sheldrick, 2018)'
_diffrn_ambient_temperature 150
_diffrn_measured_fraction_theta_full 0.990
_diffrn_measured_fraction_theta_max 0.990
_diffrn_measurement_device_type 'Bruker APEX-II CCD'
_diffrn_measurement_method '\f and \w scans'
_diffrn_radiation_type MoK\a
_diffrn_radiation_wavelength 0.71073
_diffrn_reflns_av_R_equivalents 0.0523
_diffrn_reflns_av_unetI/netI 0.0496
_diffrn_reflns_Laue_measured_fraction_full 0.990
_diffrn_reflns_Laue_measured_fraction_max 0.990
_diffrn_reflns_limit_h_max 39
_diffrn_reflns_limit_h_min -39
_diffrn_reflns_limit_k_max 13
_diffrn_reflns_limit_k_min -12
_diffrn_reflns_limit_l_max 22
_diffrn_reflns_limit_l_min -23
_diffrn_reflns_number 20352
_diffrn_reflns_point_group_measured_fraction_full 0.990
_diffrn_reflns_point_group_measured_fraction_max 0.990
_diffrn_reflns_theta_full 25.009
_diffrn_reflns_theta_max 25.009
_diffrn_reflns_theta_min 1.970
_diffrn_standards_number 0
_exptl_absorpt_coefficient_mu 2.590
_exptl_absorpt_correction_T_max 0.7452
_exptl_absorpt_correction_T_min 0.3942
_exptl_absorpt_correction_type multi-scan
_exptl_absorpt_process_details
;
SADABS-2016/2 (Bruker,2016/2) was used for absorption correction.
wR2(int) was 0.1441 before and 0.0799 after correction.
The Ratio of minimum to maximum transmission is 0.5290.
The \l/2 correction factor is Not present.
;
_exptl_crystal_colour colourless
_exptl_crystal_colour_lustre clear
_exptl_crystal_colour_primary colourless
_exptl_crystal_density_diffrn 1.488
_exptl_crystal_description block
_exptl_crystal_F_000 2888
_exptl_crystal_size_max 0.44
_exptl_crystal_size_mid 0.33
_exptl_crystal_size_min 0.12
_refine_diff_density_max 1.501
_refine_diff_density_min -2.002
_refine_diff_density_rms 0.157
_refine_ls_extinction_method none
_refine_ls_goodness_of_fit_ref 1.058
_refine_ls_hydrogen_treatment constr
_refine_ls_matrix_type full
_refine_ls_number_parameters 304
_refine_ls_number_reflns 5683
_refine_ls_number_restraints 1
_refine_ls_restrained_S_all 1.059
_refine_ls_R_factor_all 0.0737
_refine_ls_R_factor_gt 0.0684
_refine_ls_shift/su_max 0.001
_refine_ls_shift/su_mean 0.000
_refine_ls_structure_factor_coef Fsqd
_refine_ls_weighting_details 'w=1/[\s^2^(Fo^2^)+278.3199P] where P=(Fo^2^+2Fc^2^)/3'
_refine_ls_weighting_scheme calc
_refine_ls_wR_factor_gt 0.1481
_refine_ls_wR_factor_ref 0.1510
_reflns_Friedel_coverage 0.000
_reflns_number_gt 5225
_reflns_number_total 5683
_reflns_threshold_expression 'I > 2\s(I)'
_cod_data_source_file d3dt00714f2.cif
_cod_data_source_block 1
_cod_database_code 7712913
_shelx_shelxl_version_number 2018/3
_shelx_space_group_comment
;
The symmetry employed for this shelxl refinement is uniquely defined
by the following loop, which should always be used as a source of
symmetry information in preference to the above space-group names.
They are only intended as comments.
;
_shelx_estimated_absorpt_t_max 0.746
_shelx_estimated_absorpt_t_min 0.395
_olex2_refinement_description
;
1. Fixed Uiso
 At 1.2 times of:
  All C(H) groups
2. Rigid bond restraints
 Dy1, S1
 with sigma for 1-2 distances of 0.001 and sigma for 1-3 distances of 0.001
3.a Aromatic/amide H refined with riding coordinates:
 C2(H2), C3(H3), C4(H4), C5(H5), C7(H7), C8(H8), C9(H9), C10(H10), C12(H12),
 C13(H13), C14(H14), C15(H15), C17(H17), C18(H18), C19(H19), C20(H20)
;
_smtbx_masks_special_details
;
A solvent mask was calculated and 550 electrons were 
found in a volume of 2288\%A^3^ in 1 void per unit cell. 
This is consistent with the presence of 
4 [HNC6H15]+ and 16 [CH3OH] per Unit Cell 
which account for 520 electrons 
per unit cell.
;
_smtbx_masks_void_probe_radius 1.2
_smtbx_masks_void_truncation_radius 1.2
_olex2_submission_special_instructions 'No special instructions were received'

loop_
_space_group_symop_operation_xyz
'x, y, z'
'-x, y, -z+1/2'
'x+1/2, y+1/2, z'
'-x+1/2, y+1/2, -z+1/2'
'-x, -y, -z'
'x, -y, z-1/2'
'-x+1/2, -y+1/2, -z'
'x+1/2, -y+1/2, z-1/2'

loop_
_atom_site_label
_atom_site_type_symbol
_atom_site_fract_x
_atom_site_fract_y
_atom_site_fract_z
_atom_site_U_iso_or_equiv
_atom_site_adp_type
_atom_site_occupancy
_atom_site_site_symmetry_order
_atom_site_calc_flag
_atom_site_refinement_flags_posn
_atom_site_refinement_flags_adp
_atom_site_refinement_flags_occupancy
_atom_site_disorder_assembly
_atom_site_disorder_group
Dy1 Dy 0.34641(2) 0.36543(5) 0.50773(2) 0.03091(16) Uani 1 1 d . U . . .
S1 S 0.33260(9) 0.6076(2) 0.45826(15) 0.0391(6) Uani 1 1 d . U . . .
S2 S 0.37467(10) 0.4950(3) 0.64355(15) 0.0496(7) Uani 1 1 d . . . . .
S3 S 0.34048(10) 0.3031(3) 0.36712(15) 0.0444(7) Uani 1 1 d . . . . .
S4 S 0.42758(9) 0.4598(3) 0.5148(2) 0.0536(8) Uani 1 1 d . . . . .
Na1 Na 0.250000 0.250000 0.500000 0.0340(12) Uani 1 2 d S T P . .
O1 O 0.2713(2) 0.4292(7) 0.4666(4) 0.0401(17) Uani 1 1 d . . . . .
O2 O 0.3263(2) 0.2667(7) 0.5914(3) 0.0364(16) Uani 1 1 d . . . . .
O3 O 0.2996(2) 0.1973(6) 0.4532(3) 0.0318(15) Uani 1 1 d . . . . .
O4 O 0.4051(2) 0.2299(7) 0.5606(4) 0.0426(18) Uani 1 1 d . . . . .
N1 N 0.2524(3) 0.5364(8) 0.4455(4) 0.0348(19) Uani 1 1 d . . . . .
N2 N 0.3399(3) 0.2910(10) 0.6648(4) 0.044(2) Uani 1 1 d . . . . .
N3 N 0.2839(2) 0.1498(7) 0.3836(4) 0.0306(18) Uani 1 1 d . . . . .
N4 N 0.4448(3) 0.2245(8) 0.5556(5) 0.037(2) Uani 1 1 d . . . . .
C1 C 0.2771(3) 0.6332(10) 0.4388(5) 0.035(2) Uani 1 1 d . . . . .
C2 C 0.2541(4) 0.7406(11) 0.4133(5) 0.046(3) Uani 1 1 d . . . . .
H2 H 0.269834 0.806700 0.405580 0.055 Uiso 1 1 calc R . . . .
C3 C 0.2094(4) 0.7570(12) 0.3984(6) 0.051(3) Uani 1 1 d . . . . .
H3 H 0.195087 0.833602 0.382353 0.061 Uiso 1 1 calc R . . . .
C4 C 0.1858(4) 0.6609(10) 0.4072(5) 0.039(2) Uani 1 1 d . . . . .
H4 H 0.154979 0.670252 0.397614 0.047 Uiso 1 1 calc R . . . .
C5 C 0.2073(3) 0.5521(12) 0.4298(5) 0.047(3) Uani 1 1 d . . . . .
H5 H 0.190944 0.485183 0.434997 0.056 Uiso 1 1 calc R . . . .
C6 C 0.3632(3) 0.3946(11) 0.6961(5) 0.044(3) Uani 1 1 d . . . . .
C7 C 0.3761(4) 0.4115(14) 0.7721(6) 0.061(4) Uani 1 1 d . . . . .
H7 H 0.393292 0.481072 0.797231 0.073 Uiso 1 1 calc R . . . .
C8 C 0.3640(5) 0.3273(17) 0.8117(7) 0.073(5) Uani 1 1 d . . . . .
H8 H 0.373290 0.339457 0.863475 0.087 Uiso 1 1 calc R . . . .
C9 C 0.3391(5) 0.2285(18) 0.7763(8) 0.084(5) Uani 1 1 d . . . . .
H9 H 0.329999 0.171903 0.802347 0.101 Uiso 1 1 calc R . . . .
C10 C 0.3272(4) 0.2116(13) 0.7011(6) 0.054(3) Uani 1 1 d . . . . .
H10 H 0.309761 0.142698 0.675363 0.064 Uiso 1 1 calc R . . . .
C11 C 0.3009(3) 0.1867(10) 0.3371(5) 0.038(2) Uani 1 1 d . . . . .
C12 C 0.2852(4) 0.1294(12) 0.2684(6) 0.053(3) Uani 1 1 d . . . . .
H12 H 0.296245 0.153556 0.234569 0.064 Uiso 1 1 calc R . . . .
C13 C 0.2532(4) 0.0366(11) 0.2487(6) 0.049(3) Uani 1 1 d . . . . .
H13 H 0.242999 -0.003129 0.201765 0.058 Uiso 1 1 calc R . . . .
C14 C 0.2362(3) 0.0020(10) 0.2964(5) 0.040(3) Uani 1 1 d . . . . .
H14 H 0.213931 -0.060153 0.283096 0.048 Uiso 1 1 calc R . . . .
C15 C 0.2526(3) 0.0602(9) 0.3633(5) 0.029(2) Uani 1 1 d . . . . .
H15 H 0.241629 0.036791 0.397416 0.035 Uiso 1 1 calc R . . . .
C16 C 0.4589(3) 0.3314(10) 0.5360(6) 0.040(3) Uani 1 1 d . . . . .
C17 C 0.5016(4) 0.3219(15) 0.5342(8) 0.072(4) Uani 1 1 d . . . . .
H17 H 0.514191 0.390204 0.521777 0.087 Uiso 1 1 calc R . . . .
C18 C 0.5243(4) 0.2121(16) 0.5509(8) 0.074(4) Uani 1 1 d . . . . .
H18 H 0.552483 0.207209 0.549048 0.089 Uiso 1 1 calc R . . . .
C19 C 0.5086(4) 0.1108(12) 0.5698(7) 0.057(3) Uani 1 1 d . . . . .
H19 H 0.524715 0.036208 0.580201 0.069 Uiso 1 1 calc R . . . .
C20 C 0.4682(4) 0.1224(13) 0.5731(7) 0.060(4) Uani 1 1 d . . . . .
H20 H 0.456802 0.054951 0.588492 0.071 Uiso 1 1 calc R . . . .

loop_
_atom_site_aniso_label
_atom_site_aniso_U_11
_atom_site_aniso_U_22
_atom_site_aniso_U_33
_atom_site_aniso_U_23
_atom_site_aniso_U_13
_atom_site_aniso_U_12
Dy1 0.0191(2) 0.0485(3) 0.0280(2) 0.0007(2) 0.01336(17) 0.0000(2)
S1 0.0389(13) 0.0411(11) 0.0468(14) -0.0011(11) 0.0280(12) -0.0018(11)
S2 0.0461(15) 0.064(2) 0.0354(14) -0.0085(13) 0.0166(12) -0.0031(14)
S3 0.0581(17) 0.0505(17) 0.0429(15) 0.0007(13) 0.0389(14) -0.0065(14)
S4 0.0341(14) 0.0448(17) 0.094(2) -0.0033(16) 0.0405(15) -0.0029(12)
Na1 0.025(2) 0.053(4) 0.030(3) -0.004(2) 0.018(2) 0.001(2)
O1 0.027(3) 0.043(4) 0.056(4) 0.009(4) 0.024(3) 0.010(3)
O2 0.031(3) 0.064(5) 0.012(3) -0.003(3) 0.008(3) -0.003(3)
O3 0.028(3) 0.047(4) 0.024(3) -0.005(3) 0.015(3) 0.000(3)
O4 0.018(3) 0.053(5) 0.055(4) 0.005(4) 0.016(3) 0.004(3)
N1 0.036(4) 0.042(5) 0.032(4) 0.000(4) 0.020(4) 0.009(4)
N2 0.024(4) 0.090(8) 0.024(4) 0.008(5) 0.015(3) 0.004(4)
N3 0.029(4) 0.039(5) 0.027(4) -0.006(4) 0.016(3) -0.004(3)
N4 0.024(4) 0.046(5) 0.041(5) -0.001(4) 0.014(4) 0.007(4)
C1 0.039(5) 0.041(6) 0.027(5) 0.001(4) 0.016(4) 0.000(5)
C2 0.062(7) 0.056(7) 0.021(5) -0.002(5) 0.022(5) 0.003(6)
C3 0.054(7) 0.062(8) 0.033(6) -0.001(5) 0.018(5) 0.037(6)
C4 0.038(5) 0.046(7) 0.030(5) -0.002(5) 0.012(4) 0.012(5)
C5 0.026(5) 0.085(9) 0.029(5) 0.000(5) 0.012(4) 0.011(5)
C6 0.023(5) 0.065(8) 0.031(5) -0.005(5) 0.002(4) 0.019(5)
C7 0.051(7) 0.095(11) 0.034(6) -0.015(7) 0.016(5) 0.024(7)
C8 0.061(8) 0.133(15) 0.025(6) 0.002(8) 0.020(6) 0.034(9)
C9 0.084(11) 0.132(16) 0.050(8) 0.009(9) 0.044(8) 0.016(11)
C10 0.053(7) 0.079(9) 0.028(5) 0.018(6) 0.018(5) 0.005(6)
C11 0.032(5) 0.053(7) 0.035(5) 0.014(5) 0.021(4) 0.013(5)
C12 0.067(7) 0.072(9) 0.035(6) 0.000(6) 0.035(6) 0.003(7)
C13 0.060(7) 0.051(7) 0.030(5) 0.000(5) 0.017(5) 0.007(6)
C14 0.034(5) 0.054(7) 0.024(5) 0.009(5) 0.006(4) 0.008(5)
C15 0.024(4) 0.037(6) 0.020(4) 0.005(4) 0.005(4) 0.000(4)
C16 0.030(5) 0.046(7) 0.048(6) -0.017(5) 0.022(5) 0.002(5)
C17 0.042(7) 0.098(12) 0.093(11) -0.025(9) 0.045(7) -0.013(7)
C18 0.038(7) 0.100(13) 0.089(11) -0.020(9) 0.033(7) 0.014(8)
C19 0.036(6) 0.052(8) 0.076(9) -0.014(7) 0.019(6) 0.021(6)
C20 0.036(6) 0.068(9) 0.062(8) -0.013(7) 0.013(5) 0.021(6)

loop_
_atom_type_symbol
_atom_type_description
_atom_type_scat_dispersion_real
_atom_type_scat_dispersion_imag
_atom_type_scat_source
C C 0.0033 0.0016 'International Tables Vol C Tables 4.2.6.8 and 6.1.1.4'
Dy Dy -0.1892 4.4098 'International Tables Vol C Tables 4.2.6.8 and 6.1.1.4'
H H 0.0000 0.0000 'International Tables Vol C Tables 4.2.6.8 and 6.1.1.4'
N N 0.0061 0.0033 'International Tables Vol C Tables 4.2.6.8 and 6.1.1.4'
Na Na 0.0362 0.0249 'International Tables Vol C Tables 4.2.6.8 and 6.1.1.4'
O O 0.0106 0.0060 'International Tables Vol C Tables 4.2.6.8 and 6.1.1.4'
S S 0.1246 0.1234 'International Tables Vol C Tables 4.2.6.8 and 6.1.1.4'

loop_
_geom_angle_atom_site_label_1
_geom_angle_atom_site_label_2
_geom_angle_atom_site_label_3
_geom_angle
_geom_angle_site_symmetry_1
_geom_angle_site_symmetry_3
_geom_angle_publ_flag
S1 Dy1 S2 77.76(9) . . ?
S1 Dy1 S3 87.30(8) . . ?
S1 Dy1 S4 70.19(8) . . ?
S1 Dy1 Na1 110.40(5) . . ?
S2 Dy1 Na1 96.68(6) . . ?
S3 Dy1 S2 157.94(9) . . ?
S3 Dy1 Na1 103.75(6) . . ?
S4 Dy1 S2 83.42(9) . . ?
S4 Dy1 S3 76.24(9) . . ?
S4 Dy1 Na1 179.41(7) . . ?
O1 Dy1 S1 67.46(18) . . ?
O1 Dy1 S2 90.54(19) . . ?
O1 Dy1 S3 98.68(19) . . ?
O1 Dy1 S4 137.54(19) . . ?
O1 Dy1 Na1 43.05(18) . . ?
O1 Dy1 O2 77.6(2) . . ?
O1 Dy1 O3 73.1(2) . . ?
O2 Dy1 S1 129.92(19) . . ?
O2 Dy1 S2 67.57(18) . . ?
O2 Dy1 S3 133.93(18) . . ?
O2 Dy1 S4 135.69(16) . . ?
O2 Dy1 Na1 43.95(14) . . ?
O3 Dy1 S1 128.67(16) . . ?
O3 Dy1 S2 134.76(16) . . ?
O3 Dy1 S3 67.29(16) . . ?
O3 Dy1 S4 136.34(16) . . ?
O3 Dy1 Na1 43.33(15) . . ?
O3 Dy1 O2 67.8(2) . . ?
O4 Dy1 S1 138.60(18) . . ?
O4 Dy1 S2 93.1(2) . . ?
O4 Dy1 S3 87.5(2) . . ?
O4 Dy1 S4 68.68(19) . . ?
O4 Dy1 Na1 110.74(17) . . ?
O4 Dy1 O1 153.8(2) . . ?
O4 Dy1 O2 79.8(2) . . ?
O4 Dy1 O3 86.1(2) . . ?
C1 S1 Dy1 102.6(4) . . ?
C6 S2 Dy1 101.7(4) . . ?
C11 S3 Dy1 102.6(3) . . ?
C16 S4 Dy1 99.2(4) . . ?
Dy1 Na1 Dy1 180.0 . 7_556 ?
O1 Na1 Dy1 43.69(15) 7_556 7_556 ?
O1 Na1 Dy1 136.31(15) . 7_556 ?
O1 Na1 Dy1 136.31(15) 7_556 . ?
O1 Na1 Dy1 43.69(15) . . ?
O1 Na1 O1 180.0 7_556 . ?
O1 Na1 O2 78.3(2) 7_556 7_556 ?
O1 Na1 O2 101.7(2) 7_556 . ?
O1 Na1 O2 78.3(2) . . ?
O1 Na1 O2 101.7(2) . 7_556 ?
O1 Na1 O3 74.1(2) . . ?
O1 Na1 O3 105.9(2) . 7_556 ?
O1 Na1 O3 74.1(2) 7_556 7_556 ?
O1 Na1 O3 105.9(2) 7_556 . ?
O2 Na1 Dy1 135.88(16) . 7_556 ?
O2 Na1 Dy1 44.13(16) 7_556 7_556 ?
O2 Na1 Dy1 44.12(16) . . ?
O2 Na1 Dy1 135.87(16) 7_556 . ?
O2 Na1 O2 180.0 . 7_556 ?
O3 Na1 Dy1 136.11(16) . 7_556 ?
O3 Na1 Dy1 43.90(16) . . ?
O3 Na1 Dy1 43.89(16) 7_556 7_556 ?
O3 Na1 Dy1 136.10(16) 7_556 . ?
O3 Na1 O2 111.7(2) 7_556 . ?
O3 Na1 O2 68.3(2) . . ?
O3 Na1 O2 68.3(2) 7_556 7_556 ?
O3 Na1 O2 111.7(2) . 7_556 ?
O3 Na1 O3 180.0 7_556 . ?
Na1 O1 Dy1 93.3(2) . . ?
N1 O1 Dy1 131.0(6) . . ?
N1 O1 Na1 134.7(5) . . ?
Na1 O2 Dy1 91.9(2) . . ?
N2 O2 Dy1 129.0(6) . . ?
N2 O2 Na1 124.1(5) . . ?
Na1 O3 Dy1 92.8(2) . . ?
N3 O3 Dy1 130.2(5) . . ?
N3 O3 Na1 121.1(5) . . ?
N4 O4 Dy1 129.2(6) . . ?
O1 N1 C1 120.8(8) . . ?
O1 N1 C5 119.2(9) . . ?
C5 N1 C1 120.1(9) . . ?
O2 N2 C6 120.0(9) . . ?
C10 N2 O2 116.1(10) . . ?
C10 N2 C6 123.9(10) . . ?
O3 N3 C11 120.9(8) . . ?
C15 N3 O3 117.9(7) . . ?
C15 N3 C11 121.0(8) . . ?
O4 N4 C16 116.4(8) . . ?
C20 N4 O4 118.9(10) . . ?
C20 N4 C16 124.6(9) . . ?
N1 C1 S1 117.8(8) . . ?
C2 C1 S1 125.1(9) . . ?
C2 C1 N1 117.0(9) . . ?
C1 C2 H2 118.5 . . ?
C1 C2 C3 123.1(12) . . ?
C3 C2 H2 118.5 . . ?
C2 C3 H3 120.5 . . ?
C4 C3 C2 119.1(11) . . ?
C4 C3 H3 120.5 . . ?
C3 C4 H4 120.6 . . ?
C5 C4 C3 118.9(10) . . ?
C5 C4 H4 120.6 . . ?
N1 C5 H5 119.1 . . ?
C4 C5 N1 121.8(11) . . ?
C4 C5 H5 119.1 . . ?
N2 C6 S2 120.4(7) . . ?
N2 C6 C7 116.0(12) . . ?
C7 C6 S2 123.6(11) . . ?
C6 C7 H7 119.6 . . ?
C6 C7 C8 120.8(14) . . ?
C8 C7 H7 119.6 . . ?
C7 C8 H8 119.9 . . ?
C9 C8 C7 120.1(12) . . ?
C9 C8 H8 119.9 . . ?
C8 C9 H9 120.8 . . ?
C8 C9 C10 118.5(15) . . ?
C10 C9 H9 120.8 . . ?
N2 C10 C9 120.6(14) . . ?
N2 C10 H10 119.7 . . ?
C9 C10 H10 119.7 . . ?
N3 C11 S3 118.1(8) . . ?
N3 C11 C12 117.9(10) . . ?
C12 C11 S3 124.1(8) . . ?
C11 C12 H12 119.8 . . ?
C11 C12 C13 120.3(10) . . ?
C13 C12 H12 119.8 . . ?
C12 C13 H13 119.7 . . ?
C14 C13 C12 120.6(10) . . ?
C14 C13 H13 119.7 . . ?
C13 C14 H14 121.4 . . ?
C15 C14 C13 117.2(11) . . ?
C15 C14 H14 121.4 . . ?
N3 C15 C14 122.9(9) . . ?
N3 C15 H15 118.5 . . ?
C14 C15 H15 118.5 . . ?
N4 C16 S4 122.5(7) . . ?
N4 C16 C17 114.1(11) . . ?
C17 C16 S4 123.4(10) . . ?
C16 C17 H17 120.4 . . ?
C18 C17 C16 119.3(14) . . ?
C18 C17 H17 120.4 . . ?
C17 C18 H18 118.2 . . ?
C19 C18 C17 123.6(12) . . ?
C19 C18 H18 118.2 . . ?
C18 C19 H19 121.8 . . ?
C18 C19 C20 116.3(12) . . ?
C20 C19 H19 121.8 . . ?
N4 C20 C19 122.0(14) . . ?
N4 C20 H20 119.0 . . ?
C19 C20 H20 119.0 . . ?

loop_
_geom_bond_atom_site_label_1
_geom_bond_atom_site_label_2
_geom_bond_distance
_geom_bond_site_symmetry_2
_geom_bond_publ_flag
Dy1 S1 2.817(3) . ?
Dy1 S2 2.833(3) . ?
Dy1 S3 2.830(3) . ?
Dy1 S4 2.821(3) . ?
Dy1 Na1 3.3696(5) . ?
Dy1 O1 2.331(6) . ?
Dy1 O2 2.347(6) . ?
Dy1 O3 2.339(7) . ?
Dy1 O4 2.284(7) . ?
S1 C1 1.714(10) . ?
S2 C6 1.693(13) . ?
S3 C11 1.731(11) . ?
S4 C16 1.689(11) . ?
Na1 O1 2.304(7) 7_556 ?
Na1 O1 2.304(7) . ?
Na1 O2 2.340(6) 7_556 ?
Na1 O2 2.340(6) . ?
Na1 O3 2.315(6) . ?
Na1 O3 2.315(6) 7_556 ?
O1 N1 1.315(10) . ?
O2 N2 1.358(10) . ?
O3 N3 1.353(9) . ?
O4 N4 1.364(10) . ?
N1 C1 1.389(13) . ?
N1 C5 1.383(12) . ?
N2 C6 1.360(15) . ?
N2 C10 1.328(14) . ?
N3 C11 1.358(12) . ?
N3 C15 1.351(12) . ?
N4 C16 1.393(14) . ?
N4 C20 1.320(14) . ?
C1 C2 1.373(15) . ?
C2 H2 0.9500 . ?
C2 C3 1.377(15) . ?
C3 H3 0.9500 . ?
C3 C4 1.378(17) . ?
C4 H4 0.9500 . ?
C4 C5 1.363(15) . ?
C5 H5 0.9500 . ?
C6 C7 1.397(15) . ?
C7 H7 0.9500 . ?
C7 C8 1.40(2) . ?
C8 H8 0.9500 . ?
C8 C9 1.35(2) . ?
C9 H9 0.9500 . ?
C9 C10 1.388(17) . ?
C10 H10 0.9500 . ?
C11 C12 1.385(15) . ?
C12 H12 0.9500 . ?
C12 C13 1.391(17) . ?
C13 H13 0.9500 . ?
C13 C14 1.372(15) . ?
C14 H14 0.9500 . ?
C14 C15 1.359(13) . ?
C15 H15 0.9500 . ?
C16 C17 1.434(14) . ?
C17 H17 0.9500 . ?
C17 C18 1.38(2) . ?
C18 H18 0.9500 . ?
C18 C19 1.36(2) . ?
C19 H19 0.9500 . ?
C19 C20 1.375(16) . ?
C20 H20 0.9500 . ?

loop_
_geom_torsion_atom_site_label_1
_geom_torsion_atom_site_label_2
_geom_torsion_atom_site_label_3
_geom_torsion_atom_site_label_4
_geom_torsion
_geom_torsion_site_symmetry_1
_geom_torsion_site_symmetry_2
_geom_torsion_site_symmetry_3
_geom_torsion_site_symmetry_4
_geom_torsion_publ_flag
Dy1 S1 C1 N1 -4.3(8) . . . . ?
Dy1 S1 C1 C2 179.2(8) . . . . ?
Dy1 S2 C6 N2 -8.0(8) . . . . ?
Dy1 S2 C6 C7 172.4(8) . . . . ?
Dy1 S3 C11 N3 -2.3(8) . . . . ?
Dy1 S3 C11 C12 177.2(9) . . . . ?
Dy1 S4 C16 N4 -9.7(9) . . . . ?
Dy1 S4 C16 C17 169.2(10) . . . . ?
Dy1 O1 N1 C1 5.9(12) . . . . ?
Dy1 O1 N1 C5 -174.2(6) . . . . ?
Dy1 O2 N2 C6 10.3(12) . . . . ?
Dy1 O2 N2 C10 -172.6(7) . . . . ?
Dy1 O3 N3 C11 11.3(12) . . . . ?
Dy1 O3 N3 C15 -172.0(6) . . . . ?
Dy1 O4 N4 C16 21.6(12) . . . . ?
Dy1 O4 N4 C20 -161.9(8) . . . . ?
S1 C1 C2 C3 -180.0(8) . . . . ?
S2 C6 C7 C8 177.5(9) . . . . ?
S3 C11 C12 C13 -179.9(9) . . . . ?
S4 C16 C17 C18 -178.6(11) . . . . ?
Na1 O1 N1 C1 171.0(6) . . . . ?
Na1 O1 N1 C5 -9.1(13) . . . . ?
Na1 O2 N2 C6 -116.7(8) . . . . ?
Na1 O2 N2 C10 60.4(11) . . . . ?
Na1 O3 N3 C11 137.0(7) . . . . ?
Na1 O3 N3 C15 -46.3(10) . . . . ?
O1 N1 C1 S1 0.5(12) . . . . ?
O1 N1 C1 C2 177.2(8) . . . . ?
O1 N1 C5 C4 -179.5(9) . . . . ?
O2 N2 C6 S2 1.0(12) . . . . ?
O2 N2 C6 C7 -179.4(8) . . . . ?
O2 N2 C10 C9 -179.7(11) . . . . ?
O3 N3 C11 S3 -4.1(12) . . . . ?
O3 N3 C11 C12 176.4(9) . . . . ?
O3 N3 C15 C14 -176.7(8) . . . . ?
O4 N4 C16 S4 -3.2(13) . . . . ?
O4 N4 C16 C17 177.8(9) . . . . ?
O4 N4 C20 C19 -179.5(10) . . . . ?
N1 C1 C2 C3 3.5(14) . . . . ?
N2 C6 C7 C8 -2.0(15) . . . . ?
N3 C11 C12 C13 -0.4(16) . . . . ?
N4 C16 C17 C18 0.4(18) . . . . ?
C1 N1 C5 C4 0.4(14) . . . . ?
C1 C2 C3 C4 -2.0(15) . . . . ?
C2 C3 C4 C5 -0.5(15) . . . . ?
C3 C4 C5 N1 1.2(15) . . . . ?
C5 N1 C1 S1 -179.5(7) . . . . ?
C5 N1 C1 C2 -2.7(13) . . . . ?
C6 N2 C10 C9 -2.8(18) . . . . ?
C6 C7 C8 C9 -0.7(19) . . . . ?
C7 C8 C9 C10 2(2) . . . . ?
C8 C9 C10 N2 0(2) . . . . ?
C10 N2 C6 S2 -175.8(9) . . . . ?
C10 N2 C6 C7 3.8(15) . . . . ?
C11 N3 C15 C14 -0.1(14) . . . . ?
C11 C12 C13 C14 1.1(18) . . . . ?
C12 C13 C14 C15 -1.3(16) . . . . ?
C13 C14 C15 N3 0.8(15) . . . . ?
C15 N3 C11 S3 179.4(7) . . . . ?
C15 N3 C11 C12 -0.1(14) . . . . ?
C16 N4 C20 C19 -3.4(18) . . . . ?
C16 C17 C18 C19 -1(2) . . . . ?
C17 C18 C19 C20 -1(2) . . . . ?
C18 C19 C20 N4 3.0(19) . . . . ?
C20 N4 C16 S4 -179.5(9) . . . . ?
C20 N4 C16 C17 1.5(16) . . . . ?

loop_
_smtbx_masks_void_nr
_smtbx_masks_void_average_x
_smtbx_masks_void_average_y
_smtbx_masks_void_average_z
_smtbx_masks_void_volume
_smtbx_masks_void_count_electrons
_smtbx_masks_void_content
1 0.000 -0.992 -0.358 1145.7 274.4 '4 HNC6H15+'
2 0.500 -0.606 -0.888 1145.7 274.4 '16 CH3OH'
